data_7241416
loop_
_publ_author_name
'Kumar, Santosh'
'Nandi, Sujay'
'Suman, Saurav'
'Haldar, Debasish'

_publ_section_title
;
 A new dipeptide as selective gelator of Cu(II), Zn(II), Pb(II)
;
_journal_name_full CrystEngComm
_journal_paper_doi 10.1039/D0CE01199A
_journal_year 2020
_chemical_formula_moiety 'C12 H22 N2 O5'
_chemical_formula_sum 'C12 H22 N2 O5'
_chemical_formula_weight 274.32
_chemical_name_common Boc-Gly-Aib-OMe
_space_group_crystal_system monoclinic
_space_group_IT_number 14
_space_group_name_Hall '-P 2ybc'
_space_group_name_H-M_alt 'P 1 21/c 1'
_atom_sites_solution_hydrogens geom
_atom_sites_solution_primary dual
_atom_sites_solution_secondary difmap
_audit_creation_date 2020-10-14
_audit_creation_method
;
Olex2 1.2
(compiled 2018.05.29 svn.r3508 for OlexSys, GUI svn.r5506)
;
_audit_update_record
;
2020-10-15 deposited with the CCDC.	2020-10-19 downloaded from the CCDC.
;
_cell_angle_alpha 90.00
_cell_angle_beta 100.550(4)
_cell_angle_gamma 90.00
_cell_formula_units_Z 4
_cell_length_a 11.6077(4)
_cell_length_b 5.8948(2)
_cell_length_c 23.3133(10)
_cell_measurement_reflns_used 2881
_cell_measurement_temperature 293(2)
_cell_measurement_theta_max 65.7050
_cell_measurement_theta_min 3.8680
_cell_volume 1568.25(10)
_computing_cell_refinement 'CrysAlisPro 1.171.40.53 (Rigaku OD, 2019)'
_computing_data_collection 'CrysAlisPro 1.171.40.53 (Rigaku OD, 2019)'
_computing_data_reduction 'CrysAlisPro 1.171.40.53 (Rigaku OD, 2019)'
_computing_molecular_graphics 'Olex2 (Dolomanov et al., 2009)'
_computing_publication_material 'Olex2 (Dolomanov et al., 2009)'
_computing_structure_refinement 'ShelXL (Sheldrick, 2015)'
_computing_structure_solution 'ShelXT (Sheldrick, 2015)'
_diffrn_ambient_temperature 293.15
_diffrn_detector 'CCD plate'
_diffrn_detector_area_resol_mean 7.9580
_diffrn_detector_type Eos
_diffrn_measured_fraction_theta_full 0.989
_diffrn_measured_fraction_theta_max 0.989
_diffrn_measurement_details
;
List of Runs (angles in degrees, time in seconds):

  # Type    Start    End  Width  t~exp~   \w     \q     \k     \f   Frames
#--------------------------------------------------------------------------
  1  \w     57.00 123.00   1.00    2.00    --   25.52 178.00 150.00   66
  2  \w    -13.00 102.00   1.00    2.00    --   25.52  57.00   0.00  115
  3  \w    -13.00 102.00   1.00    2.00    --   25.52  57.00  90.00  115
  4  \w    100.00 153.00   1.00    2.00    --   66.76 111.00 -30.00   53
  5  \w    100.00 153.00   1.00    2.00    --   66.76 111.00 150.00   53
  6  \w    100.00 153.00   1.00    2.00    --   66.76 111.00  90.00   53
  7  \w    100.00 153.00   1.00    2.00    --   66.76 111.00  60.00   53
  8  \w    -11.00 106.00   1.00    2.00    --   66.76 -61.00  60.00  117
  9  \w    -22.00 155.00   1.00    2.00    --   66.76 -15.00 -60.00  177
 10  \w     57.00 150.00   1.00    2.00    --   66.76 178.00  60.00   93
 11  \w     70.00 178.00   1.00    4.00    --  108.00  65.00 -90.00  108
 12  \w     86.00 178.00   1.00    4.00    --  108.00 138.00  30.00   92
 13  \w    101.00 178.00   1.00    4.00    --  108.00 104.00 -60.00   77
 14  \w     20.00 113.00   1.00    4.00    --  108.00-104.00 120.00   93
 15  \w     33.00 178.00   1.00    4.00    --  108.00  32.00  30.00  145
 16  \w     30.00 148.00   1.00    4.00    --  108.00 -54.00  30.00  118
 17  \w     20.00 113.00   1.00    4.00    --  108.00-104.00  60.00   93
 18  \w     71.00 113.00   1.00    4.00    --  108.00  76.00   9.82   42
 19  \w    147.00 173.00   1.00    4.00    --  108.00  76.00   9.82   26
 20  \w    121.00 147.00   1.00    4.00    --  108.00 104.00-120.00   26
 21  \w     73.00 144.00   1.00    4.00    --  108.00  65.00 -60.00   71
 22  \w     96.00 132.00   1.00    4.00    --  108.00 138.00-180.00   36
 23  \w    104.00 178.00   1.00    4.00    --  108.00 104.00 -30.00   74
;
_diffrn_measurement_device 'four-circle diffractometer'
_diffrn_measurement_device_type 'SuperNova, Dual, Cu at home/near, Eos'
_diffrn_measurement_method '\w scans'
_diffrn_orient_matrix_type 'CrysAlisPro convention (1999,Acta A55,543-557)'
_diffrn_orient_matrix_UB_11 -0.0054565000
_diffrn_orient_matrix_UB_12 0.1058362000
_diffrn_orient_matrix_UB_13 0.0598668000
_diffrn_orient_matrix_UB_21 -0.1313520000
_diffrn_orient_matrix_UB_22 -0.0582716000
_diffrn_orient_matrix_UB_23 -0.0082962000
_diffrn_orient_matrix_UB_31 0.0305993000
_diffrn_orient_matrix_UB_32 -0.2317208000
_diffrn_orient_matrix_UB_33 0.0294587000
_diffrn_radiation_monochromator mirror
_diffrn_radiation_probe x-ray
_diffrn_radiation_type CuK\a
_diffrn_radiation_wavelength 1.54184
_diffrn_reflns_av_R_equivalents 0.0333
_diffrn_reflns_av_unetI/netI 0.0356
_diffrn_reflns_limit_h_max 13
_diffrn_reflns_limit_h_min -13
_diffrn_reflns_limit_k_max 4
_diffrn_reflns_limit_k_min -6
_diffrn_reflns_limit_l_max 26
_diffrn_reflns_limit_l_min -27
_diffrn_reflns_number 7274
_diffrn_reflns_theta_full 65.90
_diffrn_reflns_theta_max 65.90
_diffrn_reflns_theta_min 3.87
_diffrn_source 'micro-focus sealed X-ray tube'
_diffrn_source_type 'SuperNova (Cu) X-ray Source'
_exptl_absorpt_coefficient_mu 0.755
_exptl_absorpt_correction_T_max 0.985
_exptl_absorpt_correction_T_min 0.973
_exptl_absorpt_correction_type multi-scan
_exptl_absorpt_process_details
;
CrysAlisPro 1.171.40.53 (Rigaku Oxford Diffraction, 2019)
Empirical absorption correction using spherical harmonics,
 implemented in SCALE3 ABSPACK scaling algorithm.
;
_exptl_crystal_colour 'clear whiteish colourless'
_exptl_crystal_colour_lustre clear
_exptl_crystal_colour_modifier whiteish
_exptl_crystal_colour_primary colourless
_exptl_crystal_density_diffrn 1.162
_exptl_crystal_density_method 'not measured'
_exptl_crystal_description plate
_exptl_crystal_F_000 592
_exptl_crystal_size_max 0.1
_exptl_crystal_size_mid 0.03
_exptl_crystal_size_min 0.02
_refine_diff_density_max 0.267
_refine_diff_density_min -0.259
_refine_diff_density_rms 0.033
_refine_ls_extinction_method none
_refine_ls_goodness_of_fit_ref 1.050
_refine_ls_hydrogen_treatment constr
_refine_ls_matrix_type full
_refine_ls_number_parameters 178
_refine_ls_number_reflns 2685
_refine_ls_number_restraints 0
_refine_ls_restrained_S_all 1.050
_refine_ls_R_factor_all 0.0618
_refine_ls_R_factor_gt 0.0465
_refine_ls_shift/su_max 0.000
_refine_ls_shift/su_mean 0.000
_refine_ls_structure_factor_coef Fsqd
_refine_ls_weighting_details 'calc w=1/[\s^2^(Fo^2^)+(0.0565P)^2^+0.2467P] where P=(Fo^2^+2Fc^2^)/3'
_refine_ls_weighting_scheme calc
_refine_ls_wR_factor_gt 0.1188
_refine_ls_wR_factor_ref 0.1307
_reflns_number_gt 2132
_reflns_number_total 2685
_reflns_threshold_expression >2sigma(I)
_cod_data_source_file d0ce01199a2.cif
_cod_data_source_block uk_1
_cod_original_sg_symbol_H-M 'P 21/c'
_cod_database_code 7241416
_chemical_oxdiff_formula 'C H N O'
_reflns_odcompleteness_completeness 96.61
_reflns_odcompleteness_iscentric 1
_reflns_odcompleteness_theta 66.97
_olex2_refinement_description
;
1. Fixed Uiso
 At 1.2 times of:
  All C(H,H) groups, All N(H) groups
 At 1.5 times of:
  All C(H,H,H) groups
2.a Secondary CH2 refined with riding coordinates:
 C6(H6A,H6B)
2.b Aromatic/amide H refined with riding coordinates:
 N1(H1), N2(H2)
2.c Idealised Me refined as rotating group:
 C12(H12A,H12B,H12C), C11(H11A,H11B,H11C), C10(H10A,H10B,H10C), C3(H3A,H3B,
 H3C), C2(H2A,H2B,H2C), C1(H1A,H1B,H1C)
;
_olex2_submission_special_instructions 'No special instructions were received'
_oxdiff_exptl_absorpt_empirical_details
;
Empirical correction (ABSPACK) includes:
- Absorption correction using spherical harmonics
- Frame scaling
;
_oxdiff_exptl_absorpt_empirical_full_max 1.335
_oxdiff_exptl_absorpt_empirical_full_min 0.457

loop_
_space_group_symop_id
_space_group_symop_operation_xyz
1 'x, y, z'
2 '-x, y+1/2, -z+1/2'
3 '-x, -y, -z'
4 'x, -y-1/2, z-1/2'

loop_
_atom_site_label
_atom_site_type_symbol
_atom_site_fract_x
_atom_site_fract_y
_atom_site_fract_z
_atom_site_U_iso_or_equiv
_atom_site_adp_type
_atom_site_occupancy
_atom_site_calc_flag
_atom_site_disorder_assembly
_atom_site_disorder_group
_atom_site_refinement_flags_posn
O3 O 0.16207(10) 0.4107(2) 0.56030(6) 0.0519(3) Uani 1 d . . .
O5 O 0.42418(12) 0.3861(2) 0.57816(7) 0.0667(4) Uani 1 d . . .
O1 O 0.09713(12) 0.5316(3) 0.39584(6) 0.0695(4) Uani 1 d . . .
N1 N 0.08062(12) 0.7285(3) 0.47449(6) 0.0500(4) Uani 1 d . . .
H1 H 0.0067 0.7363 0.4608 0.060 Uiso 1 calc . . R
O2 O 0.26077(12) 0.6770(3) 0.45281(7) 0.0727(5) Uani 1 d . . .
N2 N 0.27101(13) 0.6729(2) 0.61523(6) 0.0483(4) Uani 1 d . . .
H2 H 0.2874 0.8146 0.6204 0.058 Uiso 1 calc . . R
O4 O 0.37642(16) 0.1193(2) 0.63707(8) 0.0849(6) Uani 1 d . . .
C7 C 0.18864(14) 0.6099(3) 0.57020(7) 0.0428(4) Uani 1 d . . .
C6 C 0.12763(16) 0.8024(3) 0.53299(8) 0.0505(4) Uani 1 d . . .
H6A H 0.0646 0.8611 0.5509 0.061 Uiso 1 calc . . R
H6B H 0.1831 0.9244 0.5315 0.061 Uiso 1 calc . . R
C9 C 0.37776(16) 0.3141(3) 0.62230(9) 0.0546(5) Uani 1 d . . .
C5 C 0.15612(16) 0.6467(3) 0.44184(8) 0.0533(5) Uani 1 d . . .
C8 C 0.33390(17) 0.5069(3) 0.65597(8) 0.0526(5) Uani 1 d . . .
C12 C 0.4416(2) 0.6251(4) 0.69123(11) 0.0792(8) Uani 1 d . . .
H12A H 0.4887 0.6862 0.6651 0.119 Uiso 1 calc . . GR
H12B H 0.4869 0.5175 0.7169 0.119 Uiso 1 calc . . GR
H12C H 0.4168 0.7458 0.7138 0.119 Uiso 1 calc . . GR
C4 C 0.1598(2) 0.4183(4) 0.35487(9) 0.0688(6) Uani 1 d . . .
C11 C 0.2557(3) 0.4138(5) 0.69601(11) 0.0872(8) Uani 1 d . . .
H11A H 0.2320 0.5352 0.7187 0.131 Uiso 1 calc . . GR
H11B H 0.2980 0.3023 0.7216 0.131 Uiso 1 calc . . GR
H11C H 0.1875 0.3450 0.6730 0.131 Uiso 1 calc . . GR
C10 C 0.4645(2) 0.2124(5) 0.54243(14) 0.0977(9) Uani 1 d . . .
H10A H 0.4980 0.2828 0.5122 0.147 Uiso 1 calc . . GR
H10B H 0.3995 0.1191 0.5252 0.147 Uiso 1 calc . . GR
H10C H 0.5226 0.1203 0.5663 0.147 Uiso 1 calc . . GR
C3 C 0.2478(3) 0.2500(5) 0.38588(14) 0.1002(9) Uani 1 d . . .
H3A H 0.3099 0.3299 0.4106 0.150 Uiso 1 calc . . GR
H3B H 0.2795 0.1630 0.3576 0.150 Uiso 1 calc . . GR
H3C H 0.2098 0.1502 0.4091 0.150 Uiso 1 calc . . GR
C2 C 0.2172(3) 0.5939(5) 0.32206(12) 0.1063(10) Uani 1 d . . .
H2A H 0.1598 0.7037 0.3051 0.160 Uiso 1 calc . . GR
H2B H 0.2495 0.5211 0.2917 0.160 Uiso 1 calc . . GR
H2C H 0.2787 0.6686 0.3485 0.160 Uiso 1 calc . . GR
C1 C 0.0623(3) 0.2986(6) 0.31453(14) 0.1147(12) Uani 1 d . . .
H1A H 0.0250 0.1925 0.3364 0.172 Uiso 1 calc . . GR
H1B H 0.0939 0.2192 0.2850 0.172 Uiso 1 calc . . GR
H1C H 0.0059 0.4081 0.2965 0.172 Uiso 1 calc . . GR

loop_
_atom_site_aniso_label
_atom_site_aniso_U_11
_atom_site_aniso_U_22
_atom_site_aniso_U_33
_atom_site_aniso_U_23
_atom_site_aniso_U_13
_atom_site_aniso_U_12
O3 0.0428(7) 0.0386(7) 0.0696(8) -0.0084(6) -0.0020(6) -0.0045(5)
O5 0.0548(8) 0.0589(9) 0.0872(10) -0.0059(8) 0.0149(7) 0.0008(6)
O1 0.0530(8) 0.0965(11) 0.0570(8) -0.0234(8) 0.0045(6) 0.0003(7)
N1 0.0379(7) 0.0571(9) 0.0505(9) -0.0049(7) -0.0037(6) 0.0035(6)
O2 0.0441(8) 0.0935(12) 0.0808(10) -0.0119(8) 0.0121(7) -0.0085(7)
N2 0.0515(8) 0.0319(7) 0.0546(9) -0.0038(6) -0.0080(7) -0.0003(6)
O4 0.1004(13) 0.0322(8) 0.1111(14) 0.0056(8) -0.0099(10) -0.0008(7)
C7 0.0353(8) 0.0408(10) 0.0510(10) -0.0053(7) 0.0045(7) 0.0011(7)
C6 0.0468(9) 0.0439(10) 0.0562(11) -0.0078(8) -0.0028(8) 0.0064(7)
C9 0.0492(10) 0.0317(10) 0.0742(13) 0.0004(8) -0.0112(9) -0.0020(7)
C5 0.0472(10) 0.0582(11) 0.0528(11) -0.0006(9) 0.0044(8) -0.0019(8)
C8 0.0593(11) 0.0378(10) 0.0540(11) 0.0039(8) -0.0071(8) -0.0023(8)
C12 0.0849(16) 0.0506(12) 0.0815(16) -0.0020(11) -0.0390(13) 0.0015(11)
C4 0.0727(14) 0.0752(15) 0.0596(12) -0.0119(11) 0.0150(10) 0.0095(11)
C11 0.105(2) 0.0897(19) 0.0698(15) 0.0161(14) 0.0232(14) 0.0014(15)
C10 0.0686(15) 0.104(2) 0.122(2) -0.0413(18) 0.0218(15) 0.0086(14)
C3 0.115(2) 0.0778(18) 0.105(2) -0.0020(16) 0.0123(17) 0.0270(16)
C2 0.152(3) 0.097(2) 0.0825(19) 0.0044(16) 0.0544(19) 0.010(2)
C1 0.102(2) 0.148(3) 0.090(2) -0.059(2) 0.0050(16) 0.002(2)

loop_
_atom_type_symbol
_atom_type_description
_atom_type_scat_dispersion_real
_atom_type_scat_dispersion_imag
_atom_type_scat_source
C C 0.0181 0.0091 'International Tables Vol C Tables 4.2.6.8 and 6.1.1.4'
H H 0.0000 0.0000 'International Tables Vol C Tables 4.2.6.8 and 6.1.1.4'
N N 0.0311 0.0180 'International Tables Vol C Tables 4.2.6.8 and 6.1.1.4'
O O 0.0492 0.0322 'International Tables Vol C Tables 4.2.6.8 and 6.1.1.4'

loop_
_geom_angle_atom_site_label_1
_geom_angle_atom_site_label_2
_geom_angle_atom_site_label_3
_geom_angle
_geom_angle_site_symmetry_1
_geom_angle_site_symmetry_3
_geom_angle_publ_flag
C9 O5 C10 116.28(19) . . ?
C5 O1 C4 120.59(16) . . ?
C5 N1 C6 117.98(15) . . ?
C7 N2 C8 121.62(14) . . ?
O3 C7 N2 122.24(16) . . ?
O3 C7 C6 122.16(15) . . ?
N2 C7 C6 115.58(14) . . ?
N1 C6 C7 111.75(14) . . ?
O5 C9 C8 112.71(16) . . ?
O4 C9 O5 124.2(2) . . ?
O4 C9 C8 123.0(2) . . ?
O1 C5 N1 109.96(16) . . ?
O2 C5 O1 126.06(19) . . ?
O2 C5 N1 123.97(18) . . ?
N2 C8 C9 109.83(16) . . ?
N2 C8 C12 107.77(15) . . ?
N2 C8 C11 110.94(18) . . ?
C9 C8 C12 107.42(17) . . ?
C11 C8 C9 109.96(18) . . ?
C11 C8 C12 110.8(2) . . ?
O1 C4 C3 111.1(2) . . ?
O1 C4 C2 109.6(2) . . ?
O1 C4 C1 102.36(19) . . ?
C3 C4 C2 111.7(2) . . ?
C1 C4 C3 110.9(2) . . ?
C1 C4 C2 110.8(2) . . ?

loop_
_geom_bond_atom_site_label_1
_geom_bond_atom_site_label_2
_geom_bond_distance
_geom_bond_site_symmetry_2
_geom_bond_publ_flag
O3 C7 1.225(2) . ?
O5 C9 1.316(3) . ?
O5 C10 1.451(3) . ?
O1 C5 1.346(2) . ?
O1 C4 1.464(2) . ?
N1 C6 1.440(2) . ?
N1 C5 1.351(2) . ?
O2 C5 1.208(2) . ?
N2 C7 1.337(2) . ?
N2 C8 1.463(2) . ?
O4 C9 1.200(2) . ?
C7 C6 1.522(2) . ?
C9 C8 1.521(3) . ?
C8 C12 1.533(3) . ?
C8 C11 1.519(3) . ?
C4 C3 1.509(3) . ?
C4 C2 1.512(4) . ?
C4 C1 1.508(3) . ?

loop_
_geom_torsion_atom_site_label_1
_geom_torsion_atom_site_label_2
_geom_torsion_atom_site_label_3
_geom_torsion_atom_site_label_4
_geom_torsion
_geom_torsion_site_symmetry_1
_geom_torsion_site_symmetry_2
_geom_torsion_site_symmetry_3
_geom_torsion_site_symmetry_4
_geom_torsion_publ_flag
O1 C5 N1 C6 163.57(16) . . . . ?
N1 C6 C7 N2 155.14(16) . . . . ?
N2 C8 C9 O5 43.7(2) . . . . ?
C7 N2 C8 C9 48.4(2) . . . . ?
C6 C7 N2 C8 177.75(16) . . . . ?
C5 N1 C6 C7 -60.7(2) . . . . ?
C8 C9 O5 C10 -177.89(18) . . . . ?
C4 O1 C5 N1 -177.61(18) . . . . ?
